data_2014558
loop_
_publ_author_name
'Nesterov, Vladimir N.'
'Nesterov, Volodymyr V.'

_publ_section_title
;
 Polymorphism and solvolysis of
 2-cyano-3-[4-(<i>N</i>,<i>N</i>-diethylamino)phenyl]prop-2-enethioamide
;
_journal_issue 11
_journal_name_full 'Acta Crystallographica Section C'
_journal_page_first o781
_journal_page_last o785
_journal_paper_doi 10.1107/S010827010402150X
_journal_volume 60
_journal_year 2004
_chemical_formula_moiety 'C14 H17 N3 S, 0.25C2 H3 N'
_chemical_formula_sum 'C14.5 H17.75 N3.25 S'
_chemical_formula_weight 269.64
_chemical_name_systematic
;
2-cyano-3-[4-(N,N-diethylamino)phenyl]prop-2-enethioamide acetonitrile
0.25-solvate
;
_space_group_IT_number 15
_symmetry_cell_setting monoclinic
_symmetry_space_group_name_Hall '-C 2yc'
_symmetry_space_group_name_H-M 'C 1 2/c 1'
_atom_sites_solution_hydrogens geom
_atom_sites_solution_primary direct
_atom_sites_solution_secondary difmap
_audit_creation_method SHELXL-97
_cell_angle_alpha 90.00
_cell_angle_beta 101.19(3)
_cell_angle_gamma 90.00
_cell_formula_units_Z 16
_cell_length_a 39.370(8)
_cell_length_b 8.8800(18)
_cell_length_c 17.056(3)
_cell_measurement_reflns_used 24
_cell_measurement_temperature 298(2)
_cell_measurement_theta_max 11
_cell_measurement_theta_min 10
_cell_volume 5850(2)
_computing_cell_refinement 'CAD-4 Software'
_computing_data_collection 'CAD-4 Software (Enraf--Nonuis, 1989)'
_computing_data_reduction 'SHELXTL-Plus (Sheldrick, 1994)'
_computing_molecular_graphics SHELXTL-Plus
_computing_publication_material SHELXL97
_computing_structure_refinement 'SHELXL97 (Sheldrick, 1997)'
_computing_structure_solution 'SHELXS97 (Sheldrick, 1990)'
_diffrn_ambient_temperature 298(2)
_diffrn_measured_fraction_theta_full 0.997
_diffrn_measured_fraction_theta_max 0.997
_diffrn_measurement_device_type 'Enraf--Nonius CAD-4'
_diffrn_measurement_method \q/2\q
_diffrn_radiation_monochromator graphite
_diffrn_radiation_source 'fine-focus sealed tube'
_diffrn_radiation_type MoK\a
_diffrn_radiation_wavelength 0.71073
_diffrn_reflns_av_R_equivalents 0.0501
_diffrn_reflns_av_sigmaI/netI 0.0928
_diffrn_reflns_limit_h_max 47
_diffrn_reflns_limit_h_min 0
_diffrn_reflns_limit_k_max 10
_diffrn_reflns_limit_k_min 0
_diffrn_reflns_limit_l_max 20
_diffrn_reflns_limit_l_min -20
_diffrn_reflns_number 5506
_diffrn_reflns_theta_full 25.48
_diffrn_reflns_theta_max 25.48
_diffrn_reflns_theta_min 1.05
_diffrn_standards_decay_% 3
_diffrn_standards_interval_count 97
_diffrn_standards_number 3
_exptl_absorpt_coefficient_mu 0.212
_exptl_absorpt_correction_type none
_exptl_crystal_colour orange
_exptl_crystal_density_diffrn 1.225
_exptl_crystal_density_method 'not measured'
_exptl_crystal_description plate
_exptl_crystal_F_000 2296
_exptl_crystal_size_max 0.50
_exptl_crystal_size_mid 0.40
_exptl_crystal_size_min 0.20
_refine_diff_density_max 0.378
_refine_diff_density_min -0.241
_refine_ls_extinction_method none
_refine_ls_goodness_of_fit_ref 0.992
_refine_ls_hydrogen_treatment constr
_refine_ls_matrix_type full
_refine_ls_number_parameters 344
_refine_ls_number_reflns 5423
_refine_ls_number_restraints 0
_refine_ls_restrained_S_all 0.992
_refine_ls_R_factor_all 0.1504
_refine_ls_R_factor_gt 0.0503
_refine_ls_shift/su_max 0.000
_refine_ls_shift/su_mean 0.000
_refine_ls_structure_factor_coef Fsqd
_refine_ls_weighting_details 'calc w=1/[\s^2^(Fo^2^)+(0.075P)^2^] where P=(Fo^2^+2Fc^2^)/3'
_refine_ls_weighting_scheme calc
_refine_ls_wR_factor_gt 0.1184
_refine_ls_wR_factor_ref 0.1485
_reflns_number_gt 2754
_reflns_number_total 5423
_reflns_threshold_expression I>2\s(I)
_cod_data_source_file sq1169.cif
_cod_data_source_block Ic
_cod_depositor_comments
;
The following automatic conversions were performed:
'_symmetry_cell_setting' value 'Monoclinic' changed to 'monoclinic'
according to '/home/saulius/struct/CIF-dictionaries/cif_core.dic'
dictionary named 'cif_core.dic' version 2.4.1 from 2010-06-29.

Automatic conversion script
Id: cif_fix_enum 1527 2010-12-29 10:47:43Z saulius 

The following automatic conversions were performed:

'_symmetry_cell_setting' value 'Monoclinic' changed to 'monoclinic'
according to /home/saulius/struct/CIF-dictionaries/cif_core.dic
dictionary named 'cif_core.dic' version 2.4.1 from 2010-06-29.

Automatic conversion script
Id: cif_fix_values 1715 2011-07-08 13:25:40Z adriana 
;
_cod_original_sg_symbol_H-M 'C 2/c'
_cod_original_formula_sum 'C14.5 H17.75 N3.25 S1'
_cod_database_code 2014558
_cod_database_fobs_code 2014558

loop_
_symmetry_equiv_pos_as_xyz
'x, y, z'
'-x, y, -z+1/2'
'x+1/2, y+1/2, z'
'-x+1/2, y+1/2, -z+1/2'
'-x, -y, -z'
'x, -y, z-1/2'
'-x+1/2, -y+1/2, -z'
'x+1/2, -y+1/2, z-1/2'

loop_
_atom_site_label
_atom_site_fract_x
_atom_site_fract_y
_atom_site_fract_z
_atom_site_U_iso_or_equiv
_atom_site_adp_type
_atom_site_calc_flag
_atom_site_refinement_flags
_atom_site_occupancy
_atom_site_disorder_assembly
_atom_site_disorder_group
_atom_site_type_symbol
S1A 0.30718(2) 0.24174(11) 0.27209(5) 0.0478(3) Uani d . 1 . . S
N1A 0.32656(7) 0.2712(4) -0.01178(18) 0.0536(8) Uani d . 1 . . N
N2A 0.35114(7) 0.3122(3) 0.18127(16) 0.0512(8) Uani d . 1 . . N
H2AA 0.3580 0.3148 0.1363 0.061 Uiso calc R 1 . . H
H2AB 0.3637 0.3513 0.2232 0.061 Uiso calc R 1 . . H
N3A 0.18347(7) -0.2138(3) -0.13861(16) 0.0453(7) Uani d . 1 . . N
C1A 0.25282(7) 0.0149(3) 0.04174(17) 0.0338(7) Uani d . 1 . . C
C2A 0.22709(8) -0.0820(4) 0.05954(19) 0.0419(8) Uani d . 1 . . C
H2AC 0.2253 -0.0953 0.1127 0.050 Uiso calc R 1 . . H
C3A 0.20450(8) -0.1576(4) 0.00131(19) 0.0419(8) Uani d . 1 . . C
H3AA 0.1878 -0.2201 0.0159 0.050 Uiso calc R 1 . . H
C4A 0.20615(8) -0.1424(3) -0.0792(2) 0.0394(8) Uani d . 1 . . C
C5A 0.23241(8) -0.0470(4) -0.09762(18) 0.0425(8) Uani d . 1 . . C
H5AA 0.2345 -0.0352 -0.1507 0.051 Uiso calc R 1 . . H
C6A 0.25474(8) 0.0280(4) -0.03933(18) 0.0398(8) Uani d . 1 . . C
H6AA 0.2717 0.0893 -0.0537 0.048 Uiso calc R 1 . . H
C7A 0.27457(8) 0.0913(3) 0.10672(17) 0.0351(7) Uani d . 1 . . C
H7AA 0.2687 0.0735 0.1562 0.042 Uiso calc R 1 . . H
C8A 0.30202(7) 0.1846(3) 0.10968(17) 0.0318(7) Uani d . 1 . . C
C9A 0.31473(7) 0.2292(4) 0.04067(19) 0.0366(8) Uani d . 1 . . C
C10A 0.32134(8) 0.2480(3) 0.18593(17) 0.0351(7) Uani d . 1 . . C
C11A 0.15694(9) -0.3130(4) -0.1196(2) 0.0538(10) Uani d . 1 . . C
H11B 0.1664 -0.3695 -0.0717 0.065 Uiso calc R 1 . . H
H11C 0.1503 -0.3844 -0.1629 0.065 Uiso calc R 1 . . H
C12A 0.12486(9) -0.2282(5) -0.1065(3) 0.0697(12) Uani d . 1 . . C
H12A 0.1078 -0.2988 -0.0959 0.105 Uiso calc R 1 . . H
H12B 0.1155 -0.1710 -0.1535 0.105 Uiso calc R 1 . . H
H12C 0.1310 -0.1613 -0.0617 0.105 Uiso calc R 1 . . H
C13A 0.18095(9) -0.1790(4) -0.2231(2) 0.0517(9) Uani d . 1 . . C
H13A 0.1881 -0.0756 -0.2281 0.062 Uiso calc R 1 . . H
H13B 0.1569 -0.1871 -0.2498 0.062 Uiso calc R 1 . . H
C14A 0.20243(10) -0.2797(5) -0.2647(2) 0.0678(12) Uani d . 1 . . C
H14B 0.1995 -0.2507 -0.3198 0.102 Uiso calc R 1 . . H
H14C 0.1951 -0.3822 -0.2613 0.102 Uiso calc R 1 . . H
H14D 0.2264 -0.2705 -0.2396 0.102 Uiso calc R 1 . . H
S1B 0.41456(2) 0.47668(11) 0.30624(5) 0.0500(3) Uani d . 1 . . S
N1B 0.40596(8) 0.6653(4) 0.58260(19) 0.0717(11) Uani d . 1 . . N
N2B 0.37145(7) 0.5157(3) 0.40298(16) 0.0463(7) Uani d . 1 . . N
H2BA 0.3660 0.5484 0.4464 0.056 Uiso calc R 1 . . H
H2BB 0.3564 0.4690 0.3683 0.056 Uiso calc R 1 . . H
N3B 0.57131(7) 0.9542(3) 0.63859(16) 0.0446(7) Uani d . 1 . . N
C1B 0.48736(8) 0.7335(3) 0.49443(18) 0.0364(7) Uani d . 1 . . C
C2B 0.52112(8) 0.7223(4) 0.4801(2) 0.0445(8) Uani d . 1 . . C
H2BC 0.5250 0.6643 0.4372 0.053 Uiso calc R 1 . . H
C3B 0.54872(8) 0.7935(4) 0.5268(2) 0.0456(9) Uani d . 1 . . C
H3BA 0.5708 0.7806 0.5159 0.055 Uiso calc R 1 . . H
C4B 0.54420(8) 0.8859(4) 0.59123(18) 0.0383(8) Uani d . 1 . . C
C5B 0.50987(8) 0.9042(4) 0.60238(18) 0.0407(8) Uani d . 1 . . C
H5BA 0.5055 0.9691 0.6421 0.049 Uiso calc R 1 . . H
C6B 0.48296(8) 0.8299(4) 0.55692(18) 0.0400(8) Uani d . 1 . . C
H6BA 0.4609 0.8432 0.5675 0.048 Uiso calc R 1 . . H
C7B 0.46041(8) 0.6522(3) 0.44399(18) 0.0368(8) Uani d . 1 . . C
H7BA 0.4663 0.6158 0.3973 0.044 Uiso calc R 1 . . H
C8B 0.42750(8) 0.6185(3) 0.45210(18) 0.0348(7) Uani d . 1 . . C
C9B 0.41600(8) 0.6480(4) 0.5246(2) 0.0427(8) Uani d . 1 . . C
C10B 0.40321(8) 0.5375(3) 0.38965(18) 0.0357(7) Uani d . 1 . . C
C11B 0.60725(8) 0.9184(4) 0.6357(2) 0.0531(10) Uani d . 1 . . C
H11A 0.6084 0.8152 0.6179 0.064 Uiso calc R 1 . . H
H11D 0.6210 0.9252 0.6893 0.064 Uiso calc R 1 . . H
C12B 0.62301(10) 1.0190(5) 0.5817(3) 0.0750(13) Uani d . 1 . . C
H12D 0.6464 0.9877 0.5821 0.113 Uiso calc R 1 . . H
H12E 0.6230 1.1211 0.6002 0.113 Uiso calc R 1 . . H
H12F 0.6098 1.0126 0.5283 0.113 Uiso calc R 1 . . H
C13B 0.56671(9) 1.0554(4) 0.7037(2) 0.0514(9) Uani d . 1 . . C
H13C 0.5458 1.1141 0.6868 0.062 Uiso calc R 1 . . H
H13D 0.5861 1.1249 0.7146 0.062 Uiso calc R 1 . . H
C14B 0.56427(11) 0.9718(5) 0.7793(2) 0.0748(13) Uani d . 1 . . C
H14A 0.5613 1.0425 0.8200 0.112 Uiso calc R 1 . . H
H14E 0.5851 0.9151 0.7969 0.112 Uiso calc R 1 . . H
H14F 0.5448 0.9045 0.7692 0.112 Uiso calc R 1 . . H
N1S 0.5000 0.7142(8) 0.2500 0.110(2) Uani d S 1 . . N
C1S 0.5000 0.5886(9) 0.2500 0.0738(18) Uani d S 1 . . C
C2S 0.5000 0.4252(8) 0.2500 0.130(3) Uani d S 1 . . C
H2SA 0.5178 0.3891 0.2925 0.195 Uiso calc PR 0.50 . . H
H2SB 0.5043 0.3891 0.1998 0.195 Uiso calc PR 0.50 . . H
H2SC 0.4779 0.3891 0.2577 0.195 Uiso calc PR 0.50 . . H

loop_
_atom_site_aniso_label
_atom_site_aniso_U_11
_atom_site_aniso_U_22
_atom_site_aniso_U_33
_atom_site_aniso_U_12
_atom_site_aniso_U_13
_atom_site_aniso_U_23
S1A 0.0487(5) 0.0586(6) 0.0382(5) -0.0023(5) 0.0134(4) -0.0077(4)
N1A 0.0501(18) 0.062(2) 0.0504(18) -0.0092(16) 0.0147(15) -0.0046(16)
N2A 0.0421(16) 0.072(2) 0.0395(16) -0.0167(16) 0.0074(13) -0.0171(15)
N3A 0.0458(16) 0.0388(17) 0.0479(17) -0.0098(14) 0.0009(13) -0.0044(14)
C1A 0.0325(17) 0.0321(18) 0.0349(18) 0.0000(15) 0.0016(13) 0.0021(15)
C2A 0.045(2) 0.042(2) 0.0380(18) -0.0014(17) 0.0060(15) 0.0076(16)
C3A 0.0388(19) 0.036(2) 0.049(2) -0.0070(16) 0.0047(16) 0.0044(16)
C4A 0.0378(18) 0.0293(18) 0.048(2) 0.0005(15) -0.0003(15) -0.0012(15)
C5A 0.046(2) 0.042(2) 0.0362(18) -0.0026(17) 0.0015(15) 0.0008(16)
C6A 0.0393(18) 0.0347(19) 0.044(2) -0.0043(16) 0.0044(15) 0.0012(16)
C7A 0.0363(18) 0.0352(19) 0.0335(17) 0.0080(15) 0.0058(14) 0.0022(15)
C8A 0.0311(16) 0.0285(17) 0.0357(17) 0.0049(14) 0.0065(13) -0.0031(14)
C9A 0.0307(17) 0.0345(19) 0.0425(19) 0.0004(15) 0.0020(15) -0.0100(16)
C10A 0.0354(17) 0.0305(17) 0.0390(18) 0.0044(15) 0.0063(13) -0.0034(15)
C11A 0.053(2) 0.045(2) 0.059(2) -0.0105(19) 0.0020(18) -0.0079(19)
C12A 0.053(2) 0.077(3) 0.078(3) -0.005(2) 0.008(2) -0.012(2)
C13A 0.052(2) 0.045(2) 0.052(2) -0.0050(18) -0.0037(18) -0.0031(18)
C14A 0.083(3) 0.064(3) 0.054(2) 0.003(2) 0.007(2) -0.004(2)
S1B 0.0437(5) 0.0612(6) 0.0456(5) -0.0129(5) 0.0098(4) -0.0153(5)
N1B 0.056(2) 0.107(3) 0.056(2) -0.028(2) 0.0208(17) -0.022(2)
N2B 0.0386(16) 0.0543(19) 0.0455(16) -0.0096(14) 0.0072(12) -0.0101(14)
N3B 0.0406(16) 0.0371(16) 0.0520(17) -0.0047(14) -0.0012(13) -0.0032(14)
C1B 0.0372(17) 0.0312(18) 0.0400(18) -0.0016(15) 0.0054(14) -0.0017(15)
C2B 0.0408(19) 0.044(2) 0.049(2) -0.0027(17) 0.0105(16) -0.0077(17)
C3B 0.0345(18) 0.042(2) 0.061(2) -0.0035(16) 0.0118(17) -0.0035(18)
C4B 0.0382(18) 0.0311(18) 0.0439(19) -0.0045(15) 0.0033(15) 0.0037(16)
C5B 0.0395(19) 0.039(2) 0.0432(19) -0.0051(16) 0.0071(15) -0.0074(16)
C6B 0.0353(17) 0.040(2) 0.0444(19) -0.0032(16) 0.0072(15) -0.0022(16)
C7B 0.0439(19) 0.0305(19) 0.0347(17) 0.0037(15) 0.0045(15) -0.0001(14)
C8B 0.0345(17) 0.0324(18) 0.0378(18) -0.0013(15) 0.0074(14) -0.0017(15)
C9B 0.0344(18) 0.048(2) 0.044(2) -0.0106(16) 0.0021(16) -0.0048(17)
C10B 0.0342(17) 0.0295(18) 0.0422(18) 0.0005(14) 0.0042(14) 0.0086(15)
C11B 0.041(2) 0.038(2) 0.075(3) -0.0047(17) -0.0037(18) 0.0073(19)
C12B 0.058(3) 0.061(3) 0.111(4) -0.010(2) 0.029(2) 0.012(3)
C13B 0.051(2) 0.042(2) 0.057(2) -0.0123(18) 0.0014(17) -0.0069(19)
C14B 0.087(3) 0.078(3) 0.057(2) -0.015(3) 0.006(2) 0.003(2)
N1S 0.142(6) 0.074(4) 0.134(6) 0.000 0.079(5) 0.000
C1S 0.073(4) 0.081(5) 0.080(4) 0.000 0.045(3) 0.000
C2S 0.149(8) 0.060(5) 0.212(10) 0.000 0.107(7) 0.000

loop_
_atom_type_symbol
_atom_type_description
_atom_type_scat_dispersion_real
_atom_type_scat_dispersion_imag
_atom_type_scat_source
C C 0.0033 0.0016 'International Tables Vol C Tables 4.2.6.8 and 6.1.1.4'
H H 0.0000 0.0000 'International Tables Vol C Tables 4.2.6.8 and 6.1.1.4'
N N 0.0061 0.0033 'International Tables Vol C Tables 4.2.6.8 and 6.1.1.4'
S S 0.1246 0.1234 'International Tables Vol C Tables 4.2.6.8 and 6.1.1.4'

loop_
_geom_angle_atom_site_label_1
_geom_angle_atom_site_label_2
_geom_angle_atom_site_label_3
_geom_angle
_geom_angle_publ_flag
C10A N2A H2AA 120.0 no
C10A N2A H2AB 120.0 no
H2AA N2A H2AB 120.0 no
C4A N3A C11A 120.7(3) no
C4A N3A C13A 122.9(3) no
C11A N3A C13A 115.8(3) no
C6A C1A C2A 116.2(3) no
C6A C1A C7A 125.7(3) no
C2A C1A C7A 118.0(3) no
C3A C2A C1A 122.4(3) no
C3A C2A H2AC 118.8 no
C1A C2A H2AC 118.8 no
C2A C3A C4A 121.2(3) no
C2A C3A H3AA 119.4 no
C4A C3A H3AA 119.4 no
N3A C4A C3A 122.4(3) no
N3A C4A C5A 120.8(3) no
C3A C4A C5A 116.8(3) no
C6A C5A C4A 121.6(3) no
C6A C5A H5AA 119.2 no
C4A C5A H5AA 119.2 no
C5A C6A C1A 121.8(3) no
C5A C6A H6AA 119.1 no
C1A C6A H6AA 119.1 no
C8A C7A C1A 132.1(3) yes
C8A C7A H7AA 113.9 no
C1A C7A H7AA 113.9 no
C7A C8A C9A 123.1(3) no
C7A C8A C10A 122.3(3) no
C9A C8A C10A 114.6(3) no
N1A C9A C8A 175.4(3) yes
N2A C10A C8A 114.9(3) no
N2A C10A S1A 121.3(2) no
C8A C10A S1A 123.8(2) no
N3A C11A C12A 112.7(3) no
N3A C11A H11B 109.1 no
C12A C11A H11B 109.1 no
N3A C11A H11C 109.1 no
C12A C11A H11C 109.1 no
H11B C11A H11C 107.8 no
C11A C12A H12A 109.5 no
C11A C12A H12B 109.5 no
H12A C12A H12B 109.5 no
C11A C12A H12C 109.5 no
H12A C12A H12C 109.5 no
H12B C12A H12C 109.5 no
N3A C13A C14A 113.9(3) no
N3A C13A H13A 108.8 no
C14A C13A H13A 108.8 no
N3A C13A H13B 108.8 no
C14A C13A H13B 108.8 no
H13A C13A H13B 107.7 no
C13A C14A H14B 109.5 no
C13A C14A H14C 109.5 no
H14B C14A H14C 109.5 no
C13A C14A H14D 109.5 no
H14B C14A H14D 109.5 no
H14C C14A H14D 109.5 no
C10B N2B H2BA 120.0 no
C10B N2B H2BB 120.0 no
H2BA N2B H2BB 120.0 no
C4B N3B C11B 122.7(3) no
C4B N3B C13B 121.9(3) no
C11B N3B C13B 114.9(3) no
C2B C1B C6B 115.9(3) no
C2B C1B C7B 118.6(3) no
C6B C1B C7B 125.4(3) no
C3B C2B C1B 122.5(3) no
C3B C2B H2BC 118.8 no
C1B C2B H2BC 118.8 no
C2B C3B C4B 121.1(3) no
C2B C3B H3BA 119.5 no
C4B C3B H3BA 119.5 no
N3B C4B C3B 121.5(3) no
N3B C4B C5B 122.3(3) no
C3B C4B C5B 116.2(3) no
C6B C5B C4B 122.0(3) no
C6B C5B H5BA 119.0 no
C4B C5B H5BA 119.0 no
C5B C6B C1B 122.2(3) no
C5B C6B H6BA 118.9 no
C1B C6B H6BA 118.9 no
C8B C7B C1B 131.4(3) yes
C8B C7B H7BA 114.3 no
C1B C7B H7BA 114.3 no
C7B C8B C9B 121.2(3) no
C7B C8B C10B 122.0(3) no
C9B C8B C10B 116.6(3) no
N1B C9B C8B 176.8(4) yes
N2B C10B C8B 116.6(3) no
N2B C10B S1B 121.2(2) no
C8B C10B S1B 122.2(2) no
N3B C11B C12B 114.2(3) no
N3B C11B H11A 108.7 no
C12B C11B H11A 108.7 no
N3B C11B H11D 108.7 no
C12B C11B H11D 108.7 no
H11A C11B H11D 107.6 no
C11B C12B H12D 109.5 no
C11B C12B H12E 109.5 no
H12D C12B H12E 109.5 no
C11B C12B H12F 109.5 no
H12D C12B H12F 109.5 no
H12E C12B H12F 109.5 no
N3B C13B C14B 112.5(3) no
N3B C13B H13C 109.1 no
C14B C13B H13C 109.1 no
N3B C13B H13D 109.1 no
C14B C13B H13D 109.1 no
H13C C13B H13D 107.8 no
C13B C14B H14A 109.5 no
C13B C14B H14E 109.5 no
H14A C14B H14E 109.5 no
C13B C14B H14F 109.5 no
H14A C14B H14F 109.5 no
H14E C14B H14F 109.5 no
N1S C1S C2S 180.000(3) no
C1S C2S H2SA 109.5 no
C1S C2S H2SB 109.5 no
H2SA C2S H2SB 109.5 no
C1S C2S H2SC 109.5 no
H2SA C2S H2SC 109.5 no
H2SB C2S H2SC 109.5 no

loop_
_geom_bond_atom_site_label_1
_geom_bond_atom_site_label_2
_geom_bond_site_symmetry_1
_geom_bond_site_symmetry_2
_geom_bond_distance
_geom_bond_publ_flag
S1A C10A . . 1.671(3) yes
N1A C9A . . 1.148(4) yes
N2A C10A . . 1.320(4) yes
N2A H2AA . . 0.8600 no
N2A H2AB . . 0.8600 no
N3A C4A . . 1.369(4) yes
N3A C11A . . 1.451(4) no
N3A C13A . . 1.458(4) no
C1A C6A . . 1.404(4) no
C1A C2A . . 1.406(4) no
C1A C7A . . 1.433(4) no
C2A C3A . . 1.373(4) no
C2A H2AC . . 0.9300 no
C3A C4A . . 1.394(4) no
C3A H3AA . . 0.9300 no
C4A C5A . . 1.418(4) no
C5A C6A . . 1.366(4) no
C5A H5AA . . 0.9300 no
C6A H6AA . . 0.9300 no
C7A C8A . . 1.355(4) yes
C7A H7AA . . 0.9300 no
C8A C9A . . 1.422(4) yes
C8A C10A . . 1.484(4) yes
C11A C12A . . 1.524(5) no
C11A H11B . . 0.9700 no
C11A H11C . . 0.9700 no
C12A H12A . . 0.9600 no
C12A H12B . . 0.9600 no
C12A H12C . . 0.9600 no
C13A C14A . . 1.500(5) no
C13A H13A . . 0.9700 no
C13A H13B . . 0.9700 no
C14A H14B . . 0.9600 no
C14A H14C . . 0.9600 no
C14A H14D . . 0.9600 no
S1B C10B . . 1.662(3) yes
N1B C9B . . 1.144(4) yes
N2B C10B . . 1.328(4) yes
N2B H2BA . . 0.8600 no
N2B H2BB . . 0.8600 no
N3B C4B . . 1.351(4) yes
N3B C11B . . 1.460(4) no
N3B C13B . . 1.467(4) no
C1B C2B . . 1.401(4) no
C1B C6B . . 1.404(4) no
C1B C7B . . 1.426(4) no
C2B C3B . . 1.371(4) no
C2B H2BC . . 0.9300 no
C3B C4B . . 1.410(4) no
C3B H3BA . . 0.9300 no
C4B C5B . . 1.410(4) no
C5B C6B . . 1.356(4) no
C5B H5BA . . 0.9300 no
C6B H6BA . . 0.9300 no
C7B C8B . . 1.363(4) yes
C7B H7BA . . 0.9300 no
C8B C9B . . 1.422(4) yes
C8B C10B . . 1.473(4) yes
C11B C12B . . 1.500(5) no
C11B H11A . . 0.9700 no
C11B H11D . . 0.9700 no
C12B H12D . . 0.9600 no
C12B H12E . . 0.9600 no
C12B H12F . . 0.9600 no
C13B C14B . . 1.508(5) no
C13B H13C . . 0.9700 no
C13B H13D . . 0.9700 no
C14B H14A . . 0.9600 no
C14B H14E . . 0.9600 no
C14B H14F . . 0.9600 no
N1S C1S . . 1.116(8) no
C1S C2S . . 1.451(10) no
C2S H2SA . . 0.9600 no
C2S H2SB . . 0.9600 no
C2S H2SC . . 0.9600 no

loop_
_geom_hbond_atom_site_label_D
_geom_hbond_atom_site_label_H
_geom_hbond_atom_site_label_A
_geom_hbond_site_symmetry_A
_geom_hbond_distance_DH
_geom_hbond_distance_HA
_geom_hbond_distance_DA
_geom_hbond_angle_DHA
N2A H2AA N1B 6_565 0.86 2.26 2.990(4) 143
N2A H2AB S1B 1_555 0.86 2.48 3.293(4) 158
N2B H2BA N1A 6_566 0.86 2.43 3.133(4) 139

loop_
_geom_torsion_atom_site_label_1
_geom_torsion_atom_site_label_2
_geom_torsion_atom_site_label_3
_geom_torsion_atom_site_label_4
_geom_torsion
_geom_torsion_publ_flag
C6A C1A C2A C3A -1.4(5) no
C7A C1A C2A C3A 178.5(3) no
C1A C2A C3A C4A 0.4(5) no
C11A N3A C4A C3A -1.7(5) no
C13A N3A C4A C3A 169.0(3) no
C11A N3A C4A C5A 179.1(3) no
C13A N3A C4A C5A -10.2(5) no
C2A C3A C4A N3A -178.5(3) no
C2A C3A C4A C5A 0.7(5) no
N3A C4A C5A C6A 178.4(3) no
C3A C4A C5A C6A -0.8(5) no
C4A C5A C6A C1A -0.2(5) no
C2A C1A C6A C5A 1.3(5) no
C7A C1A C6A C5A -178.6(3) no
C6A C1A C7A C8A -3.4(5) no
C2A C1A C7A C8A 176.7(3) yes
C1A C7A C8A C9A 1.4(5) no
C1A C7A C8A C10A -178.3(3) yes
C7A C8A C10A N2A 167.4(3) no
C9A C8A C10A N2A -12.4(4) yes
C7A C8A C10A S1A -13.0(4) yes
C9A C8A C10A S1A 167.3(2) no
C4A N3A C11A C12A 83.2(4) no
C13A N3A C11A C12A -88.2(4) no
C4A N3A C13A C14A 94.4(4) no
C11A N3A C13A C14A -94.5(4) no
C6B C1B C2B C3B 3.7(5) no
C7B C1B C2B C3B -178.3(3) no
C1B C2B C3B C4B -1.7(5) no
C11B N3B C4B C3B -10.5(5) no
C13B N3B C4B C3B 177.4(3) no
C11B N3B C4B C5B 170.3(3) no
C13B N3B C4B C5B -1.7(5) no
C2B C3B C4B N3B 178.7(3) no
C2B C3B C4B C5B -2.1(5) no
N3B C4B C5B C6B -176.9(3) no
C3B C4B C5B C6B 3.9(5) no
C4B C5B C6B C1B -1.9(5) no
C2B C1B C6B C5B -1.9(5) no
C7B C1B C6B C5B -179.8(3) no
C2B C1B C7B C8B 165.7(3) yes
C6B C1B C7B C8B -16.5(6) no
C1B C7B C8B C9B -8.6(5) no
C1B C7B C8B C10B 177.1(3) yes
C7B C8B C10B N2B -177.6(3) no
C9B C8B C10B N2B 7.9(4) yes
C7B C8B C10B S1B 2.0(4) yes
C9B C8B C10B S1B -172.5(2) no
C4B N3B C11B C12B 93.8(4) no
C13B N3B C11B C12B -93.7(4) no
C4B N3B C13B C14B 83.7(4) no
C11B N3B C13B C14B -88.9(4) no
